data_2300123
loop_
_publ_author_name
'Trzop, Elzbieta'
'Buron-Le Cointe, Marylise'
'Cailleau, Herv\'e'
'Toupet, Lo\"ic'
'Molnar, Gabor'
'Bousseksou, Azzedine'
'Gaspar, Ana B.'
'Real, Jos\'e Antonio'
'Collet, Eric'

_publ_section_title
;
 Structural investigation of the photoinduced spin conversion in the
 dinuclear compound {[Fe(bt)(NCS)~2~]~2~(bpym)}: toward controlled
 multi-stepped molecular switches
;
_journal_coeditor_code DB5014
_journal_issue 1
_journal_name_full 'Journal of Applied Crystallography'
_journal_page_first 158
_journal_page_last 164
_journal_paper_doi 10.1107/S002188980605028X
_journal_volume 40
_journal_year 2007
_chemical_formula_sum 'C24 H22 Fe2 N12 S8'
_chemical_formula_weight 846.72
_chemical_name_systematic
;
 ?
;
_space_group_IT_number 2
_symmetry_cell_setting triclinic
_symmetry_space_group_name_Hall '-P 1'
_symmetry_space_group_name_H-M 'P -1'
_atom_sites_solution_hydrogens geom
_atom_sites_solution_primary direct
_atom_sites_solution_secondary difmap
_audit_creation_method SHELXL-97
_cell_angle_alpha 73.34(2)
_cell_angle_beta 80.53(2)
_cell_angle_gamma 67.24(2)
_cell_formula_units_Z 1
_cell_length_a 8.581(2)
_cell_length_b 9.196(2)
_cell_length_c 11.948(3)
_cell_measurement_temperature 23.0(10)
_cell_volume 831.4(4)
_computing_cell_refinement 'CrysAlis RED, Oxford Diffraction Ltd.,Version 1.171.26'
_computing_data_collection 'CrysAlis CCD, Oxford Diffraction Ltd.,Version 1.171.26'
_computing_data_reduction 'CrysAlis RED, Oxford Diffraction Ltd.,Version 1.171.26'
_computing_molecular_graphics 'PLATON_(Spek, 1998)'
_computing_publication_material 'SHELXL-97 (Sheldrick, 1997)'
_computing_structure_refinement 'SHELXL-97 (Sheldrick, 1997)'
_computing_structure_solution 'SIR-97_(Altomare & al., 1998)'
_diffrn_ambient_temperature 293(2)
_diffrn_detector_area_resol_mean 19.64
_diffrn_measured_fraction_theta_full 0.895
_diffrn_measured_fraction_theta_max 0.895
_diffrn_measurement_device_type 'CCD Saphire 3 Xcalibur'
_diffrn_measurement_method 'omega scan'
_diffrn_radiation_monochromator graphite
_diffrn_radiation_source 'fine-focus sealed tube'
_diffrn_radiation_type MoK\a
_diffrn_radiation_wavelength 0.71069
_diffrn_reflns_av_R_equivalents 0.1289
_diffrn_reflns_av_sigmaI/netI 0.0952
_diffrn_reflns_limit_h_max 10
_diffrn_reflns_limit_h_min -10
_diffrn_reflns_limit_k_max 11
_diffrn_reflns_limit_k_min -11
_diffrn_reflns_limit_l_max 15
_diffrn_reflns_limit_l_min -15
_diffrn_reflns_number 10339
_diffrn_reflns_theta_full 27.00
_diffrn_reflns_theta_max 27.00
_diffrn_reflns_theta_min 2.67
_exptl_absorpt_coefficient_mu 1.415
_exptl_absorpt_correction_type none
_exptl_crystal_colour black
_exptl_crystal_density_diffrn 1.691
_exptl_crystal_density_method 'not measured'
_exptl_crystal_description block
_exptl_crystal_F_000 430
_exptl_crystal_size_max 0.1
_exptl_crystal_size_mid 0.1
_exptl_crystal_size_min 0.1
_refine_diff_density_max 0.879
_refine_diff_density_min -0.691
_refine_ls_extinction_method none
_refine_ls_goodness_of_fit_ref 1.094
_refine_ls_hydrogen_treatment constr
_refine_ls_matrix_type full
_refine_ls_number_parameters 208
_refine_ls_number_reflns 3250
_refine_ls_number_restraints 0
_refine_ls_restrained_S_all 1.094
_refine_ls_R_factor_all 0.0967
_refine_ls_R_factor_gt 0.0648
_refine_ls_shift/su_max 0.000
_refine_ls_shift/su_mean 0.000
_refine_ls_structure_factor_coef Fsqd
_refine_ls_weighting_details 'calc w=1/[\s^2^(Fo^2^)+(0.0627P)^2^+1.2812P] where P=(Fo^2^+2Fc^2^)/3'
_refine_ls_weighting_scheme calc
_refine_ls_wR_factor_gt 0.1429
_refine_ls_wR_factor_ref 0.1530
_reflns_number_gt 2278
_reflns_number_total 3250
_reflns_threshold_expression >2sigma(I)
_cod_data_source_file db5014.cif
_cod_data_source_block photoHSLS-23K
_cod_depositor_comments
;
The following automatic conversions were performed:
'_symmetry_cell_setting' value 'Triclinic' changed to 'triclinic'
according to '/home/saulius/struct/CIF-dictionaries/cif_core.dic'
dictionary named 'cif_core.dic' version 2.4.1 from 2010-06-29.

Automatic conversion script
Id: cif_fix_enum 1527 2010-12-29 10:47:43Z saulius 

The following automatic conversions were performed:

'_symmetry_cell_setting' value 'Triclinic' changed to 'triclinic'
according to /home/saulius/struct/CIF-dictionaries/cif_core.dic
dictionary named 'cif_core.dic' version 2.4.1 from 2010-06-29.

Automatic conversion script
Id: cif_fix_values 1715 2011-07-08 13:25:40Z adriana 

2019-10-26
Z value and formula fixed to values more according to usual
chemical conventions.                 miguel
;
_cod_original_formula_sum 'C12 H11 Fe N6 S4'
_cod_original_formula_weight 423.36
_cod_original_formula_units_Z 2
_cod_original_cell_volume 831.4(3)
_cod_original_sg_symbol_H-M P-1
_cod_database_code 2300123
_cod_database_fobs_code 2300123

loop_
_symmetry_equiv_pos_as_xyz
'x, y, z'
'-x, -y, -z'

loop_
_atom_site_type_symbol
_atom_site_label
_atom_site_fract_x
_atom_site_fract_y
_atom_site_fract_z
_atom_site_U_iso_or_equiv
_atom_site_adp_type
_atom_site_calc_flag
_atom_site_refinement_flags
_atom_site_occupancy
_atom_site_disorder_assembly
_atom_site_disorder_group
Fe Fe1 0.84473(11) 0.22374(10) 0.79366(6) 0.0195(2) Uani d . 1 . .
S S1 0.3264(2) 0.22949(19) 1.01892(13) 0.0287(4) Uani d . 1 . .
S S2 0.7446(2) 0.1214(2) 0.44391(13) 0.0301(4) Uani d . 1 . .
S S3 0.88447(19) 0.71196(19) 0.59514(12) 0.0236(3) Uani d . 1 . .
S S4 1.27821(19) 0.4114(2) 0.64131(12) 0.0265(4) Uani d . 1 . .
N N1 0.6092(7) 0.2482(6) 0.8684(4) 0.0288(12) Uani d . 1 . .
N N2 0.8057(6) 0.1854(6) 0.6441(4) 0.0261(11) Uani d . 1 . .
N N3 0.7913(6) 0.4718(6) 0.7283(4) 0.0233(11) Uani d . 1 . .
N N4 1.0879(6) 0.2369(6) 0.7332(4) 0.0176(10) Uani d . 1 . .
N N5 0.9692(5) -0.0282(6) 0.8642(4) 0.0181(10) Uani d . 1 . .
N N6 1.0963(5) -0.2167(6) 1.0378(4) 0.0169(10) Uani d . 1 . .
C C1 0.4914(8) 0.2397(7) 0.9316(5) 0.0234(13) Uani d . 1 . .
C C2 0.7813(7) 0.1602(7) 0.5601(5) 0.0247(13) Uani d . 1 . .
C C3 0.6307(7) 0.6084(8) 0.7044(5) 0.0294(15) Uani d . 1 . .
H H3A 0.5557 0.6101 0.7746 0.035 Uiso calc R 1 . .
H H3B 0.5758 0.5974 0.6441 0.035 Uiso calc R 1 . .
C C4 0.6684(7) 0.7667(8) 0.6634(5) 0.0254(13) Uani d . 1 . .
H H4A 0.6607 0.8113 0.7294 0.030 Uiso calc R 1 . .
H H4B 0.5883 0.8470 0.6074 0.030 Uiso calc R 1 . .
C C5 0.9192(7) 0.5128(7) 0.6756(4) 0.0186(12) Uani d . 1 . .
C C6 1.0842(7) 0.3829(7) 0.6854(4) 0.0194(12) Uani d . 1 . .
C C7 1.3853(7) 0.1893(8) 0.6740(5) 0.0260(13) Uani d . 1 . .
H H7A 1.4155 0.1524 0.6023 0.031 Uiso calc R 1 . .
H H7B 1.4876 0.1565 0.7140 0.031 Uiso calc R 1 . .
C C8 1.2598(7) 0.1170(8) 0.7524(5) 0.0253(13) Uani d . 1 . .
H H8A 1.2701 0.0178 0.7335 0.030 Uiso calc R 1 . .
H H8B 1.2837 0.0909 0.8339 0.030 Uiso calc R 1 . .
C C9 1.0096(7) -0.1541(8) 0.8135(5) 0.0229(13) Uani d . 1 . .
H H9 0.9784 -0.1334 0.7379 0.028 Uiso calc R 1 . .
C C10 1.0953(7) -0.3108(8) 0.8718(5) 0.0238(13) Uani d . 1 . .
H H10 1.1257 -0.3955 0.8353 0.029 Uiso calc R 1 . .
C C11 1.1363(7) -0.3416(8) 0.9862(5) 0.0246(13) Uani d . 1 . .
H H11 1.1913 -0.4479 1.0275 0.029 Uiso calc R 1 . .
C C12 1.0186(6) -0.0689(7) 0.9738(4) 0.0151(11) Uani d . 1 . .

loop_
_atom_site_aniso_label
_atom_site_aniso_U_11
_atom_site_aniso_U_22
_atom_site_aniso_U_33
_atom_site_aniso_U_12
_atom_site_aniso_U_13
_atom_site_aniso_U_23
Fe1 0.0229(5) 0.0213(5) 0.0141(4) -0.0086(4) 0.0045(3) -0.0066(3)
S1 0.0277(9) 0.0282(9) 0.0323(8) -0.0097(8) 0.0033(7) -0.0140(7)
S2 0.0218(9) 0.0441(10) 0.0232(7) -0.0129(8) 0.0020(6) -0.0069(7)
S3 0.0241(9) 0.0282(8) 0.0207(7) -0.0108(7) -0.0017(6) -0.0071(6)
S4 0.0215(8) 0.0377(9) 0.0276(7) -0.0166(8) 0.0061(6) -0.0147(7)
N1 0.041(3) 0.034(3) 0.019(2) -0.023(3) -0.002(2) -0.004(2)
N2 0.022(3) 0.029(3) 0.018(2) -0.004(2) 0.003(2) 0.001(2)
N3 0.020(3) 0.034(3) 0.018(2) -0.008(2) -0.0014(19) -0.011(2)
N4 0.015(3) 0.026(3) 0.015(2) -0.006(2) 0.0003(18) -0.0112(19)
N5 0.012(2) 0.029(3) 0.019(2) -0.008(2) 0.0015(17) -0.013(2)
N6 0.007(2) 0.024(3) 0.023(2) -0.006(2) 0.0049(18) -0.014(2)
C1 0.036(4) 0.018(3) 0.020(3) -0.011(3) -0.008(3) -0.005(2)
C2 0.012(3) 0.025(3) 0.024(3) -0.003(3) 0.005(2) 0.004(2)
C3 0.011(3) 0.048(4) 0.033(3) -0.008(3) -0.004(2) -0.018(3)
C4 0.012(3) 0.036(4) 0.023(3) 0.000(3) -0.007(2) -0.010(3)
C5 0.022(3) 0.025(3) 0.014(2) -0.011(3) -0.004(2) -0.007(2)
C6 0.020(3) 0.030(3) 0.016(2) -0.014(3) 0.001(2) -0.011(2)
C7 0.017(3) 0.036(4) 0.028(3) -0.007(3) 0.000(2) -0.016(3)
C8 0.020(3) 0.033(4) 0.024(3) -0.010(3) 0.003(2) -0.012(3)
C9 0.019(3) 0.042(4) 0.019(3) -0.016(3) 0.005(2) -0.020(3)
C10 0.019(3) 0.033(4) 0.025(3) -0.009(3) 0.004(2) -0.020(3)
C11 0.021(3) 0.027(3) 0.030(3) -0.010(3) 0.005(2) -0.017(3)
C12 0.009(3) 0.026(3) 0.016(2) -0.008(2) 0.003(2) -0.013(2)

loop_
_atom_type_symbol
_atom_type_description
_atom_type_scat_dispersion_real
_atom_type_scat_dispersion_imag
_atom_type_scat_source
C C 0.0033 0.0016 'International Tables Vol C Tables 4.2.6.8 and 6.1.1.4'
H H 0.0000 0.0000 'International Tables Vol C Tables 4.2.6.8 and 6.1.1.4'
N N 0.0061 0.0033 'International Tables Vol C Tables 4.2.6.8 and 6.1.1.4'
S S 0.1246 0.1234 'International Tables Vol C Tables 4.2.6.8 and 6.1.1.4'
Fe Fe 0.3463 0.8444 'International Tables Vol C Tables 4.2.6.8 and 6.1.1.4'

loop_
_geom_angle_atom_site_label_1
_geom_angle_atom_site_label_2
_geom_angle_atom_site_label_3
_geom_angle_site_symmetry_1
_geom_angle_site_symmetry_3
_geom_angle
_geom_angle_publ_flag
N2 Fe1 N1 . . 95.78(19) ?
N2 Fe1 N3 . . 95.48(18) ?
N1 Fe1 N3 . . 94.8(2) ?
N2 Fe1 N5 . . 92.01(18) ?
N1 Fe1 N5 . . 99.18(19) ?
N3 Fe1 N5 . . 163.35(18) ?
N2 Fe1 N4 . . 94.20(17) ?
N1 Fe1 N4 . . 167.72(17) ?
N3 Fe1 N4 . . 77.06(19) ?
N5 Fe1 N4 . . 87.59(17) ?
N2 Fe1 N6 . 2_757 169.46(19) ?
N1 Fe1 N6 . 2_757 85.03(17) ?
N3 Fe1 N6 . 2_757 94.93(17) ?
N5 Fe1 N6 . 2_757 77.50(17) ?
N4 Fe1 N6 . 2_757 86.47(15) ?
C5 S3 C4 . . 87.5(3) ?
C6 S4 C7 . . 88.8(3) ?
C1 N1 Fe1 . . 165.8(5) ?
C2 N2 Fe1 . . 178.1(5) ?
C5 N3 C3 . . 111.3(5) ?
C5 N3 Fe1 . . 115.4(4) ?
C3 N3 Fe1 . . 131.5(4) ?
C6 N4 C8 . . 113.3(5) ?
C6 N4 Fe1 . . 113.6(4) ?
C8 N4 Fe1 . . 132.2(4) ?
C12 N5 C9 . . 115.6(5) ?
C12 N5 Fe1 . . 115.3(3) ?
C9 N5 Fe1 . . 129.1(4) ?
C12 N6 C11 . . 116.6(5) ?
C12 N6 Fe1 . 2_757 114.5(3) ?
C11 N6 Fe1 . 2_757 128.8(4) ?
N1 C1 S1 . . 179.5(7) ?
N2 C2 S2 . . 178.5(5) ?
N3 C3 C4 . . 108.2(5) ?
N3 C3 H3A . . 110.1 ?
C4 C3 H3A . . 110.1 ?
N3 C3 H3B . . 110.1 ?
C4 C3 H3B . . 110.1 ?
H3A C3 H3B . . 108.4 ?
C3 C4 S3 . . 106.1(4) ?
C3 C4 H4A . . 110.5 ?
S3 C4 H4A . . 110.5 ?
C3 C4 H4B . . 110.5 ?
S3 C4 H4B . . 110.5 ?
H4A C4 H4B . . 108.7 ?
N3 C5 C6 . . 116.0(5) ?
N3 C5 S3 . . 119.7(5) ?
C6 C5 S3 . . 124.2(4) ?
N4 C6 C5 . . 117.3(5) ?
N4 C6 S4 . . 117.9(4) ?
C5 C6 S4 . . 124.8(4) ?
C8 C7 S4 . . 106.5(4) ?
C8 C7 H7A . . 110.4 ?
S4 C7 H7A . . 110.4 ?
C8 C7 H7B . . 110.4 ?
S4 C7 H7B . . 110.4 ?
H7A C7 H7B . . 108.6 ?
N4 C8 C7 . . 108.5(5) ?
N4 C8 H8A . . 110.0 ?
C7 C8 H8A . . 110.0 ?
N4 C8 H8B . . 110.0 ?
C7 C8 H8B . . 110.0 ?
H8A C8 H8B . . 108.4 ?
N5 C9 C10 . . 121.2(5) ?
N5 C9 H9 . . 119.4 ?
C10 C9 H9 . . 119.4 ?
C9 C10 C11 . . 119.1(5) ?
C9 C10 H10 . . 120.4 ?
C11 C10 H10 . . 120.4 ?
N6 C11 C10 . . 120.2(6) ?
N6 C11 H11 . . 119.9 ?
C10 C11 H11 . . 119.9 ?
N6 C12 N5 . . 127.2(4) ?
N6 C12 C12 . 2_757 117.5(6) ?
N5 C12 C12 . 2_757 115.3(6) ?

loop_
_geom_bond_atom_site_label_1
_geom_bond_atom_site_label_2
_geom_bond_site_symmetry_2
_geom_bond_distance
_geom_bond_publ_flag
Fe1 N2 . 2.019(5) ?
Fe1 N1 . 2.026(5) ?
Fe1 N3 . 2.076(5) ?
Fe1 N5 . 2.117(5) ?
Fe1 N4 . 2.131(4) ?
Fe1 N6 2_757 2.133(4) ?
S1 C1 . 1.632(6) ?
S2 C2 . 1.634(6) ?
S3 C5 . 1.740(6) ?
S3 C4 . 1.836(6) ?
S4 C6 . 1.757(5) ?
S4 C7 . 1.838(6) ?
N1 C1 . 1.172(7) ?
N2 C2 . 1.160(7) ?
N3 C5 . 1.304(7) ?
N3 C3 . 1.464(8) ?
N4 C6 . 1.290(7) ?
N4 C8 . 1.467(8) ?
N5 C12 . 1.347(6) ?
N5 C9 . 1.360(7) ?
N6 C12 . 1.322(7) ?
N6 C11 . 1.360(7) ?
N6 Fe1 2_757 2.133(4) ?
C3 C4 . 1.538(9) ?
C3 H3A . 0.9700 ?
C3 H3B . 0.9700 ?
C4 H4A . 0.9700 ?
C4 H4B . 0.9700 ?
C5 C6 . 1.453(8) ?
C7 C8 . 1.531(8) ?
C7 H7A . 0.9700 ?
C7 H7B . 0.9700 ?
C8 H8A . 0.9700 ?
C8 H8B . 0.9700 ?
C9 C10 . 1.370(8) ?
C9 H9 . 0.9300 ?
C10 C11 . 1.390(8) ?
C10 H10 . 0.9300 ?
C11 H11 . 0.9300 ?
C12 C12 2_757 1.475(9) ?

loop_
_geom_torsion_atom_site_label_1
_geom_torsion_atom_site_label_2
_geom_torsion_atom_site_label_3
_geom_torsion_atom_site_label_4
_geom_torsion_site_symmetry_1
_geom_torsion_site_symmetry_2
_geom_torsion_site_symmetry_3
_geom_torsion_site_symmetry_4
_geom_torsion
_geom_torsion_publ_flag
N2 Fe1 N1 C1 . . . . 131.8(18) ?
N3 Fe1 N1 C1 . . . . -132.2(18) ?
N5 Fe1 N1 C1 . . . . 38.8(18) ?
N4 Fe1 N1 C1 . . . . -84(2) ?
N6 Fe1 N1 C1 2_757 . . . -37.7(18) ?
N1 Fe1 N2 C2 . . . . -47(15) ?
N3 Fe1 N2 C2 . . . . -143(15) ?
N5 Fe1 N2 C2 . . . . 52(15) ?
N4 Fe1 N2 C2 . . . . 140(15) ?
N6 Fe1 N2 C2 2_757 . . . 47(16) ?
N2 Fe1 N3 C5 . . . . -87.2(4) ?
N1 Fe1 N3 C5 . . . . 176.5(4) ?
N5 Fe1 N3 C5 . . . . 29.1(8) ?
N4 Fe1 N3 C5 . . . . 5.9(4) ?
N6 Fe1 N3 C5 2_757 . . . 91.1(4) ?
N2 Fe1 N3 C3 . . . . 75.6(5) ?
N1 Fe1 N3 C3 . . . . -20.7(5) ?
N5 Fe1 N3 C3 . . . . -168.0(5) ?
N4 Fe1 N3 C3 . . . . 168.7(5) ?
N6 Fe1 N3 C3 2_757 . . . -106.1(5) ?
N2 Fe1 N4 C6 . . . . 93.0(4) ?
N1 Fe1 N4 C6 . . . . -51.3(10) ?
N3 Fe1 N4 C6 . . . . -1.7(3) ?
N5 Fe1 N4 C6 . . . . -175.2(4) ?
N6 Fe1 N4 C6 2_757 . . . -97.6(4) ?
N2 Fe1 N4 C8 . . . . -98.7(4) ?
N1 Fe1 N4 C8 . . . . 117.0(9) ?
N3 Fe1 N4 C8 . . . . 166.6(5) ?
N5 Fe1 N4 C8 . . . . -6.9(4) ?
N6 Fe1 N4 C8 2_757 . . . 70.7(4) ?
N2 Fe1 N5 C12 . . . . -177.7(4) ?
N1 Fe1 N5 C12 . . . . -81.5(4) ?
N3 Fe1 N5 C12 . . . . 65.5(7) ?
N4 Fe1 N5 C12 . . . . 88.2(4) ?
N6 Fe1 N5 C12 2_757 . . . 1.2(3) ?
N2 Fe1 N5 C9 . . . . 4.0(4) ?
N1 Fe1 N5 C9 . . . . 100.2(4) ?
N3 Fe1 N5 C9 . . . . -112.8(6) ?
N4 Fe1 N5 C9 . . . . -90.1(4) ?
N6 Fe1 N5 C9 2_757 . . . -177.1(5) ?
Fe1 N1 C1 S1 . . . . 16E1(6) ?
Fe1 N2 C2 S2 . . . . 0E1(4) ?
C5 N3 C3 C4 . . . . -20.1(6) ?
Fe1 N3 C3 C4 . . . . 176.6(3) ?
N3 C3 C4 S3 . . . . 27.6(5) ?
C5 S3 C4 C3 . . . . -21.9(4) ?
C3 N3 C5 C6 . . . . -175.2(4) ?
Fe1 N3 C5 C6 . . . . -8.9(6) ?
C3 N3 C5 S3 . . . . 2.5(6) ?
Fe1 N3 C5 S3 . . . . 168.8(2) ?
C4 S3 C5 N3 . . . . 12.5(4) ?
C4 S3 C5 C6 . . . . -169.9(4) ?
C8 N4 C6 C5 . . . . -172.9(4) ?
Fe1 N4 C6 C5 . . . . -2.4(5) ?
C8 N4 C6 S4 . . . . 5.1(6) ?
Fe1 N4 C6 S4 . . . . 175.6(2) ?
N3 C5 C6 N4 . . . . 7.6(7) ?
S3 C5 C6 N4 . . . . -170.0(4) ?
N3 C5 C6 S4 . . . . -170.2(4) ?
S3 C5 C6 S4 . . . . 12.2(6) ?
C7 S4 C6 N4 . . . . 8.1(4) ?
C7 S4 C6 C5 . . . . -174.1(4) ?
C6 S4 C7 C8 . . . . -17.4(4) ?
C6 N4 C8 C7 . . . . -18.8(6) ?
Fe1 N4 C8 C7 . . . . 172.9(3) ?
S4 C7 C8 N4 . . . . 23.2(5) ?
C12 N5 C9 C10 . . . . -0.1(7) ?
Fe1 N5 C9 C10 . . . . 178.2(4) ?
N5 C9 C10 C11 . . . . 2.2(8) ?
C12 N6 C11 C10 . . . . -0.1(7) ?
Fe1 N6 C11 C10 2_757 . . . -175.9(4) ?
C9 C10 C11 N6 . . . . -2.1(8) ?
C11 N6 C12 N5 . . . . 2.5(7) ?
Fe1 N6 C12 N5 2_757 . . . 178.9(4) ?
C11 N6 C12 C12 . . . 2_757 -177.2(5) ?
Fe1 N6 C12 C12 2_757 . . 2_757 -0.8(7) ?
C9 N5 C12 N6 . . . . -2.4(7) ?
Fe1 N5 C12 N6 . . . . 179.1(4) ?
C9 N5 C12 C12 . . . 2_757 177.3(5) ?
Fe1 N5 C12 C12 . . . 2_757 -1.2(7) ?
